data_4024706
loop_
_publ_author_name
'N. N. Bhuvan Kumar'
'M. Nagarjuna Reddy'
'K. C. Kumara Swamy'

_publ_section_title
;
Reactivity of Allenylphosphonates toward Salicylaldehydes and Activated
Phenols: Facile Synthesis of Chromenes and Substituted Butadienes
;
_journal_name_full 'Journal of Organic Chemistry'
_journal_page_first 5395
_journal_page_last 5404
_journal_paper_doi 10.1021/jo900896v
_journal_volume 74
_journal_year 2009
_chemical_formula_sum 'C16 H18 Br O4 P'
_chemical_formula_weight 385.18
_chemical_name_systematic
; 
 ? 
;
_space_group_IT_number 14
_symmetry_cell_setting monoclinic
_symmetry_space_group_name_Hall '-P 2ybc'
_symmetry_space_group_name_H-M 'P 1 21/c 1'
_atom_sites_solution_hydrogens geom
_atom_sites_solution_primary direct
_atom_sites_solution_secondary difmap
_audit_creation_method SHELXL-97
_cell_angle_alpha 90.00
_cell_angle_beta 109.126(4)
_cell_angle_gamma 90.00
_cell_formula_units_Z 4
_cell_length_a 19.371(5)
_cell_length_b 6.0598(14)
_cell_length_c 14.782(3)
_cell_measurement_reflns_used 3791
_cell_measurement_temperature 298(2)
_cell_measurement_theta_max 25.26
_cell_measurement_theta_min 2.76
_cell_volume 1639.4(7)
_computing_cell_refinement 'Bruker SMART'
_computing_data_collection 'Bruker SMART'
_computing_data_reduction 'Bruker SAINT'
_computing_molecular_graphics 'Bruker SHELXTL'
_computing_publication_material 'Bruker SHELXTL'
_computing_structure_refinement 'SHELXL-97 (Sheldrick, 1997)'
_computing_structure_solution 'SHELXS-97 (Sheldrick, 1990)'
_diffrn_ambient_temperature 298(2)
_diffrn_measured_fraction_theta_full 1.000
_diffrn_measured_fraction_theta_max 1.000
_diffrn_measurement_device_type 'CCD area detector'
_diffrn_measurement_method 'phi and omega scans'
_diffrn_radiation_monochromator graphite
_diffrn_radiation_source 'fine-focus sealed tube'
_diffrn_radiation_type MoK\a
_diffrn_radiation_wavelength 0.71073
_diffrn_reflns_av_R_equivalents 0.1093
_diffrn_reflns_av_sigmaI/netI 0.0803
_diffrn_reflns_limit_h_max 23
_diffrn_reflns_limit_h_min -23
_diffrn_reflns_limit_k_max 7
_diffrn_reflns_limit_k_min -7
_diffrn_reflns_limit_l_max 17
_diffrn_reflns_limit_l_min -17
_diffrn_reflns_number 14861
_diffrn_reflns_theta_full 24.99
_diffrn_reflns_theta_max 24.99
_diffrn_reflns_theta_min 1.11
_diffrn_standards_decay_% 0
_diffrn_standards_interval_count 'not applicable'
_diffrn_standards_interval_time 'not applicable'
_diffrn_standards_number 'not applicable'
_exptl_absorpt_coefficient_mu 2.619
_exptl_absorpt_correction_T_max 0.6500
_exptl_absorpt_correction_T_min 0.5721
_exptl_absorpt_correction_type empirical
_exptl_absorpt_process_details 'SADABS, Sheldrick (1996)'
_exptl_crystal_colour colourless
_exptl_crystal_density_diffrn 1.561
_exptl_crystal_density_method 'not measured'
_exptl_crystal_description Plates
_exptl_crystal_F_000 784
_exptl_crystal_size_max 0.24
_exptl_crystal_size_mid 0.21
_exptl_crystal_size_min 0.18
_refine_diff_density_max 0.412
_refine_diff_density_min -0.301
_refine_diff_density_rms 0.073
_refine_ls_extinction_method none
_refine_ls_goodness_of_fit_ref 0.912
_refine_ls_hydrogen_treatment constr
_refine_ls_matrix_type full
_refine_ls_number_parameters 202
_refine_ls_number_reflns 2877
_refine_ls_number_restraints 0
_refine_ls_restrained_S_all 0.912
_refine_ls_R_factor_all 0.0845
_refine_ls_R_factor_gt 0.0432
_refine_ls_shift/su_max 0.000
_refine_ls_shift/su_mean 0.000
_refine_ls_structure_factor_coef Fsqd
_refine_ls_weighting_details 'calc w=1/[\s^2^(Fo^2^)+(0.0595P)^2^+0.0000P] where P=(Fo^2^+2Fc^2^)/3'
_refine_ls_weighting_scheme calc
_refine_ls_wR_factor_gt 0.0928
_refine_ls_wR_factor_ref 0.1258
_reflns_number_gt 1685
_reflns_number_total 2877
_reflns_threshold_expression >2sigma(I)
_cod_data_source_file jo900896v_si_002_07.cif
_cod_data_source_block compd(Z)-35
_cod_depositor_comments
;
The following automatic conversions were performed:
'_symmetry_cell_setting' value 'Monoclinic' changed to 'monoclinic'
according to '/home/saulius/struct/CIF-dictionaries/cif_core.dic'
dictionary named 'cif_core.dic' version 2.4.1 from 2010-06-29.

Automatic conversion script
Id: cif_fix_enum 1527 2010-12-29 10:47:43Z saulius 
;
_cod_original_sg_symbol_H-M P2(1)/c
_cod_database_code 4024706

loop_
_symmetry_equiv_pos_as_xyz
'x, y, z'
'-x, y+1/2, -z+1/2'
'-x, -y, -z'
'x, -y-1/2, z-1/2'

loop_
_atom_site_label
_atom_site_type_symbol
_atom_site_fract_x
_atom_site_fract_y
_atom_site_fract_z
_atom_site_U_iso_or_equiv
_atom_site_adp_type
_atom_site_occupancy
_atom_site_symmetry_multiplicity
_atom_site_calc_flag
_atom_site_refinement_flags
_atom_site_disorder_assembly
_atom_site_disorder_group
P P 0.16716(7) 0.5937(2) 0.35346(10) 0.0578(4) Uani 1 1 d . . .
O1 O 0.17384(19) 0.5487(6) 0.2530(3) 0.0717(11) Uani 1 1 d . . .
O2 O 0.10107(16) 0.7544(5) 0.3342(2) 0.0577(9) Uani 1 1 d . . .
O3 O 0.1560(2) 0.3918(6) 0.3997(3) 0.0945(14) Uani 1 1 d . . .
O4 O 0.37919(16) 0.7787(6) 0.4866(2) 0.0649(10) Uani 1 1 d . . .
Br Br 0.35755(3) 1.56854(9) 0.71923(4) 0.0694(3) Uani 1 1 d . . .
C1 C 0.1684(3) 0.7333(12) 0.1907(4) 0.084(2) Uani 1 1 d . . .
H1A H 0.1736 0.6825 0.1310 0.101 Uiso 1 1 calc R . .
H1B H 0.2080 0.8354 0.2201 0.101 Uiso 1 1 calc R . .
C2 C 0.0961(3) 0.8525(9) 0.1698(4) 0.0624(15) Uani 1 1 d . . .
C3 C 0.0899(3) 0.9281(9) 0.2644(4) 0.0658(15) Uani 1 1 d . . .
H3A H 0.1257 1.0433 0.2905 0.079 Uiso 1 1 calc R . .
H3B H 0.0419 0.9914 0.2531 0.079 Uiso 1 1 calc R . .
C4 C 0.0347(3) 0.7001(10) 0.1172(4) 0.0784(18) Uani 1 1 d . . .
H4A H 0.0368 0.5689 0.1544 0.118 Uiso 1 1 calc R . .
H4B H 0.0393 0.6613 0.0564 0.118 Uiso 1 1 calc R . .
H4C H -0.0113 0.7730 0.1071 0.118 Uiso 1 1 calc R . .
C5 C 0.0954(4) 1.0584(11) 0.1099(5) 0.112(3) Uani 1 1 d . . .
H5A H 0.1002 1.0160 0.0497 0.168 Uiso 1 1 calc R . .
H5B H 0.1354 1.1527 0.1436 0.168 Uiso 1 1 calc R . .
H5C H 0.0501 1.1360 0.0988 0.168 Uiso 1 1 calc R . .
C6 C 0.2467(2) 0.7444(8) 0.4212(3) 0.0467(12) Uani 1 1 d . . .
C7 C 0.2398(3) 0.9259(8) 0.4692(3) 0.0500(12) Uani 1 1 d . . .
H7 H 0.1934 0.9803 0.4621 0.060 Uiso 1 1 calc R . .
C8 C 0.3032(3) 1.0390(7) 0.5321(3) 0.0438(11) Uani 1 1 d . . .
C9 C 0.2997(3) 1.2239(8) 0.5855(3) 0.0517(13) Uani 1 1 d . . .
H9 H 0.2547 1.2852 0.5810 0.062 Uiso 1 1 calc R . .
C10 C 0.3629(3) 1.3161(7) 0.6450(3) 0.0477(12) Uani 1 1 d . . .
C11 C 0.4295(3) 1.2343(9) 0.6514(4) 0.0566(14) Uani 1 1 d . . .
H11 H 0.4715 1.3006 0.6919 0.068 Uiso 1 1 calc R . .
C12 C 0.4347(3) 1.0537(9) 0.5983(3) 0.0566(13) Uani 1 1 d . . .
H12 H 0.4801 0.9961 0.6024 0.068 Uiso 1 1 calc R . .
C13 C 0.3709(3) 0.9582(8) 0.5381(3) 0.0466(12) Uani 1 1 d . . .
C14 C 0.3189(3) 0.6641(8) 0.4274(3) 0.0457(12) Uani 1 1 d . . .
C15 C 0.3355(3) 0.4942(8) 0.3830(4) 0.0550(13) Uani 1 1 d . . .
H15 H 0.2971 0.4109 0.3436 0.066 Uiso 1 1 calc R . .
C16 C 0.4112(3) 0.4246(9) 0.3909(4) 0.0671(15) Uani 1 1 d . . .
H16A H 0.4458 0.5238 0.4328 0.101 Uiso 1 1 calc R . .
H16B H 0.4167 0.4277 0.3287 0.101 Uiso 1 1 calc R . .
H16C H 0.4198 0.2776 0.4163 0.101 Uiso 1 1 calc R . .

loop_
_atom_site_aniso_label
_atom_site_aniso_U_11
_atom_site_aniso_U_22
_atom_site_aniso_U_33
_atom_site_aniso_U_23
_atom_site_aniso_U_13
_atom_site_aniso_U_12
P 0.0521(9) 0.0505(8) 0.0580(9) 0.0002(7) 0.0005(7) -0.0047(7)
O1 0.060(2) 0.078(3) 0.064(3) -0.018(2) 0.0026(19) 0.013(2)
O2 0.048(2) 0.069(2) 0.051(2) 0.0039(18) 0.0101(17) -0.0006(18)
O3 0.084(3) 0.061(3) 0.108(3) 0.024(2) -0.011(2) -0.021(2)
O4 0.045(2) 0.077(2) 0.068(2) -0.028(2) 0.0110(18) -0.0002(18)
Br 0.0708(4) 0.0545(4) 0.0718(4) -0.0144(3) 0.0082(3) 0.0036(3)
C1 0.064(4) 0.139(6) 0.052(4) -0.028(4) 0.020(3) -0.018(4)
C2 0.058(4) 0.069(3) 0.053(4) 0.001(3) 0.009(3) -0.004(3)
C3 0.068(4) 0.063(3) 0.057(3) 0.002(3) 0.008(3) 0.012(3)
C4 0.067(4) 0.090(4) 0.060(4) -0.007(3) -0.003(3) -0.006(3)
C5 0.137(7) 0.111(6) 0.070(4) 0.025(4) 0.010(4) -0.034(5)
C6 0.045(3) 0.046(3) 0.043(3) 0.006(2) 0.007(2) -0.001(2)
C7 0.042(3) 0.053(3) 0.048(3) 0.002(3) 0.006(2) 0.001(3)
C8 0.041(3) 0.047(3) 0.040(3) 0.010(2) 0.009(2) 0.004(2)
C9 0.049(3) 0.049(3) 0.051(3) 0.000(2) 0.008(3) 0.006(2)
C10 0.054(3) 0.044(3) 0.041(3) -0.003(2) 0.011(3) 0.000(2)
C11 0.052(3) 0.062(3) 0.048(3) -0.008(3) 0.006(3) -0.011(3)
C12 0.043(3) 0.069(3) 0.055(3) -0.007(3) 0.011(3) 0.000(3)
C13 0.053(3) 0.048(3) 0.036(3) -0.004(2) 0.012(2) -0.006(2)
C14 0.051(3) 0.043(3) 0.038(3) 0.001(2) 0.007(2) -0.006(2)
C15 0.052(3) 0.053(3) 0.052(3) -0.003(3) 0.006(3) 0.000(2)
C16 0.069(4) 0.069(4) 0.063(4) -0.011(3) 0.022(3) 0.006(3)

loop_
_atom_type_symbol
_atom_type_description
_atom_type_scat_dispersion_real
_atom_type_scat_dispersion_imag
_atom_type_scat_source
C C 0.0033 0.0016 'International Tables Vol C Tables 4.2.6.8 and 6.1.1.4'
H H 0.0000 0.0000 'International Tables Vol C Tables 4.2.6.8 and 6.1.1.4'
O O 0.0106 0.0060 'International Tables Vol C Tables 4.2.6.8 and 6.1.1.4'
P P 0.1023 0.0942 'International Tables Vol C Tables 4.2.6.8 and 6.1.1.4'
Br Br -0.2901 2.4595 'International Tables Vol C Tables 4.2.6.8 and 6.1.1.4'

loop_
_geom_angle_atom_site_label_1
_geom_angle_atom_site_label_2
_geom_angle_atom_site_label_3
_geom_angle
_geom_angle_site_symmetry_1
_geom_angle_site_symmetry_3
_geom_angle_publ_flag
O3 P O1 111.9(3) . . ?
O3 P O2 111.9(2) . . ?
O1 P O2 104.79(19) . . ?
O3 P C6 113.6(2) . . ?
O1 P C6 107.3(2) . . ?
O2 P C6 106.8(2) . . ?
C1 O1 P 117.8(3) . . ?
C3 O2 P 120.6(3) . . ?
C13 O4 C14 121.3(4) . . ?
O1 C1 C2 111.8(5) . . ?
O1 C1 H1A 109.3 . . ?
C2 C1 H1A 109.3 . . ?
O1 C1 H1B 109.3 . . ?
C2 C1 H1B 109.3 . . ?
H1A C1 H1B 107.9 . . ?
C4 C2 C3 112.0(5) . . ?
C4 C2 C1 109.6(5) . . ?
C3 C2 C1 107.7(4) . . ?
C4 C2 C5 110.2(5) . . ?
C3 C2 C5 107.5(5) . . ?
C1 C2 C5 109.8(5) . . ?
O2 C3 C2 113.7(4) . . ?
O2 C3 H3A 108.8 . . ?
C2 C3 H3A 108.8 . . ?
O2 C3 H3B 108.8 . . ?
C2 C3 H3B 108.8 . . ?
H3A C3 H3B 107.7 . . ?
C2 C4 H4A 109.5 . . ?
C2 C4 H4B 109.5 . . ?
H4A C4 H4B 109.5 . . ?
C2 C4 H4C 109.5 . . ?
H4A C4 H4C 109.5 . . ?
H4B C4 H4C 109.5 . . ?
C2 C5 H5A 109.5 . . ?
C2 C5 H5B 109.5 . . ?
H5A C5 H5B 109.5 . . ?
C2 C5 H5C 109.5 . . ?
H5A C5 H5C 109.5 . . ?
H5B C5 H5C 109.5 . . ?
C7 C6 C14 120.1(4) . . ?
C7 C6 P 120.0(4) . . ?
C14 C6 P 119.9(4) . . ?
C6 C7 C8 121.3(5) . . ?
C6 C7 H7 119.4 . . ?
C8 C7 H7 119.4 . . ?
C13 C8 C9 118.3(4) . . ?
C13 C8 C7 117.6(4) . . ?
C9 C8 C7 124.0(4) . . ?
C10 C9 C8 119.7(4) . . ?
C10 C9 H9 120.2 . . ?
C8 C9 H9 120.2 . . ?
C11 C10 C9 121.7(5) . . ?
C11 C10 Br 118.9(4) . . ?
C9 C10 Br 119.4(4) . . ?
C10 C11 C12 120.0(5) . . ?
C10 C11 H11 120.0 . . ?
C12 C11 H11 120.0 . . ?
C11 C12 C13 118.8(5) . . ?
C11 C12 H12 120.6 . . ?
C13 C12 H12 120.6 . . ?
O4 C13 C8 122.0(4) . . ?
O4 C13 C12 116.5(4) . . ?
C8 C13 C12 121.5(5) . . ?
C15 C14 O4 114.3(4) . . ?
C15 C14 C6 128.1(4) . . ?
O4 C14 C6 117.6(4) . . ?
C14 C15 C16 125.2(5) . . ?
C14 C15 H15 117.4 . . ?
C16 C15 H15 117.4 . . ?
C15 C16 H16A 109.5 . . ?
C15 C16 H16B 109.5 . . ?
H16A C16 H16B 109.5 . . ?
C15 C16 H16C 109.5 . . ?
H16A C16 H16C 109.5 . . ?
H16B C16 H16C 109.5 . . ?

loop_
_geom_bond_atom_site_label_1
_geom_bond_atom_site_label_2
_geom_bond_distance
_geom_bond_site_symmetry_2
_geom_bond_publ_flag
P O3 1.451(4) . ?
P O1 1.556(4) . ?
P O2 1.559(3) . ?
P C6 1.788(5) . ?
O1 C1 1.431(7) . ?
O2 C3 1.439(6) . ?
O4 C13 1.367(5) . ?
O4 C14 1.393(5) . ?
Br C10 1.905(5) . ?
C1 C2 1.516(7) . ?
C1 H1A 0.9700 . ?
C1 H1B 0.9700 . ?
C2 C4 1.505(7) . ?
C2 C3 1.513(7) . ?
C2 C5 1.528(8) . ?
C3 H3A 0.9700 . ?
C3 H3B 0.9700 . ?
C4 H4A 0.9600 . ?
C4 H4B 0.9600 . ?
C4 H4C 0.9600 . ?
C5 H5A 0.9600 . ?
C5 H5B 0.9600 . ?
C5 H5C 0.9600 . ?
C6 C7 1.339(6) . ?
C6 C14 1.456(6) . ?
C7 C8 1.446(6) . ?
C7 H7 0.9300 . ?
C8 C13 1.375(6) . ?
C8 C9 1.386(6) . ?
C9 C10 1.371(6) . ?
C9 H9 0.9300 . ?
C10 C11 1.355(6) . ?
C11 C12 1.370(7) . ?
C11 H11 0.9300 . ?
C12 C13 1.390(6) . ?
C12 H12 0.9300 . ?
C14 C15 1.316(6) . ?
C15 C16 1.492(7) . ?
C15 H15 0.9300 . ?
C16 H16A 0.9600 . ?
C16 H16B 0.9600 . ?
C16 H16C 0.9600 . ?

loop_
_cod_related_entry_id
_cod_related_entry_database
_cod_related_entry_code
1 ChemSpider 30659004
